data_2010355
loop_
_publ_author_name
'Mukherjee, K.'
'Roychowdhury, P.'
'Roy, K.'
'Mukherjee, D.'
'Kusunoki, M.'

_publ_section_title
;Disodium
 \m-(Ethylenediaminetetraacetato-<i>N</i>,<i>O</i>,<i>O</i>':<i>N</i>',<i>O</i>'',<i>O</i>''')-di-\m-oxo-bis[oxomolybdate(V)](<i>Mo</i>---<i>Mo</i>)
 Tetrahydrate
;
_journal_issue 1
_journal_name_full 'Acta Crystallographica Section C'
_journal_page_first 32
_journal_page_last 34
_journal_paper_doi 10.1107/S0108270193012168
_journal_volume 51
_journal_year 1995
_chemical_formula_sum 'C10 H20 Mo2 N2 Na2 O16'
_chemical_formula_weight 662.13
_symmetry_cell_setting monoclinic
_symmetry_space_group_name_Hall 'P -2ya'
_symmetry_space_group_name_H-M 'P 1 a 1'
_atom_type_scat_source ' Cromer & Mann (1968) and Cromer & Liberman (1970)'
_cell_angle_alpha 90.
_cell_angle_beta 99.56(2)
_cell_angle_gamma 90.
_cell_formula_units_Z 2
_cell_length_a 7.540(3)
_cell_length_b 16.761(6)
_cell_length_c 8.650(3)
_cell_measurement_reflns_used 22
_cell_measurement_temperature 293
_cell_measurement_theta_max 17.2
_cell_measurement_theta_min 12.8
_cell_volume 1078.0(7)
_diffrn_measurement_device 'Rigaku AFC-4 four-circle'
_diffrn_measurement_method \w/2\q
_diffrn_radiation_type MoK\a
_diffrn_radiation_wavelength 0.71069
_diffrn_reflns_av_R_equivalents 0.0101
_diffrn_reflns_limit_h_max 0
_diffrn_reflns_limit_h_min -11
_diffrn_reflns_limit_k_max 25
_diffrn_reflns_limit_k_min -25
_diffrn_reflns_limit_l_max 13
_diffrn_reflns_limit_l_min -12
_diffrn_reflns_number 8573
_diffrn_reflns_theta_max 33
_diffrn_standards_decay_% <2
_diffrn_standards_interval_time '? counts/'
_diffrn_standards_number 3
_exptl_absorpt_coefficient_mu 1.25
_exptl_absorpt_correction_type none
_exptl_crystal_colour red
_exptl_crystal_density_diffrn 2.0399
_exptl_crystal_density_meas 2.01
_exptl_crystal_description needle
_exptl_crystal_size_max 0.20
_exptl_crystal_size_mid 0.20
_exptl_crystal_size_min 0.15
_refine_diff_density_max 1.23
_refine_diff_density_min -1.652
_refine_ls_goodness_of_fit_obs 1.1
_refine_ls_hydrogen_treatment noref
_refine_ls_number_parameters 287
_refine_ls_number_reflns 6864
_refine_ls_R_factor_obs 0.043
_refine_ls_shift/esd_max 0.151
_refine_ls_structure_factor_coef F
_refine_ls_weighting_details 'w = 1/\s^2^(F)+0.008381F^2^]'
_refine_ls_weighting_scheme calc
_refine_ls_wR_factor_obs 0.051
_reflns_number_observed 6864
_reflns_number_total 8223
_reflns_observed_criterion I>=2.5\s(I)
_cod_data_source_file al1041.cif
_cod_data_source_block al1041_structure_1_of_1
_cod_depositor_comments
;
The following automatic conversions were performed:

'_refine_ls_weighting_scheme' value '1/\s^2^(F)+0.008381F^2^]' was
changed to 'calc'. New tag '_refine_ls_weighting_details' was
created. The value of the new tag was set to 'w =
1/\s^2^(F)+0.008381F^2^]'.

Automatic conversion script
Id: cif_fix_values 3143 2015-03-26 13:38:13Z robertas 
;
_cod_original_sg_symbol_H-M 'P a'
_cod_database_code 2010355

loop_
_atom_site_label
_atom_site_fract_x
_atom_site_fract_y
_atom_site_fract_z
_atom_site_U_iso_or_equiv
Mo(1) -.99280 -.18079(3) -.92590 .02340(10)
Mo(2) -.96286(8) -.33120(3) -.96167(7) .01880(10)
O(1) -.9047(6) -.2420(2) -1.0857(5) .0260(10)
O(2) -.9443(6) -.2667(2) -.7743(5) .0260(10)
O(3) -1.2176(7) -.1682(3) -.9755(8) .040(2)
O(4) -1.1806(6) -.3575(3) -1.0220(6) .0320(10)
O(5) -.9423(6) -.0793(3) -1.0569(7) .0380(10)
O(6) -.9722(7) -.1089(3) -.7247(7) .039(2)
O(7) -.9195(6) -.4288(2) -.8054(5) .0270(10)
O(8) -.8765(6) -.3985(3) -1.1398(5) .0310(10)
O(9) -.7735(7) -.0245(3) -1.2091(7) .043(2)
O(10) -.8216(8) -.0248(3) -.5544(7) .044(2)
O(11) -.6715(8) -.4644(4) -1.2364(6) .044(2)
O(12) -.7586(7) -.4846(3) -.5934(6) .0360(10)
N(1) -.6792(6) -.1434(3) -.8631(6) .0210(10)
N(2) -.6460(6) -.3494(2) -.8789(5) .0190(10)
C(1) -.7914(9) -.0680(4) -1.1021(8) .032(2)
C(2) -.6323(8) -.1141(3) -1.0136(7) .0260(10)
C(3) -.6705(9) -.0758(4) -.7531(8) .030(2)
C(4) -.8304(9) -.0694(4) -.6715(8) .031(2)
C(5) -.5502(7) -.2050(3) -.7901(7) .0230(10)
C(6) -.5220(7) -.2799(3) -.8867(7) .0240(10)
C(7) -.6237(8) -.3797(3) -.7157(6) .0230(10)
C(8) -.7758(9) -.4366(3) -.6999(7) .0260(10)
C(9) -.5885(8) -.4137(3) -.9782(7) .0240(10)
C(10) -.7176(8) -.4266(3) -1.1329(7) .0250(10)
Na(1) -.4750(4) -.5115(2) -1.4014(3) .0376(9)
Na(2) -1.0541(4) -.0066(2) -1.3683(4) .0440(10)
O(1W) -.3542(11) -.3696(4) -1.3551(8) .058(2)
O(2W) -.5370(2) -.6567(6) -1.49270(10) .094(5)
O(3W) -1.10510(10) -.1491(5) -1.4268(2) .097(5)
O(4W) -.94600(10) .1317(5) -1.36360(10) .101(5)
H(3A) -.5603 -.0820 -.6720 ?
H(3B) -.6607 -.0253 -.8127 ?
H(2A) -.6301 -.1710 -1.0486 ?
H(2B) -.5154 -.0884 -1.0583 ?
H(5A) -.5922 -.2235 -.6924 ?
H(5B) -.4305 -.1785 -.7612 ?
H(6A) -.3964 -.2991 -.8505 ?
H(6B) -.5345 -.2633 -.9990 ?
H(7A) -.6253 -.3340 -.6417 ?
H(7B) -.5060 -.4082 -.6895 ?
H(9A) -.4706 -.4114 -1.0165 ?
H(9B) -.5792 -.4647 -.9174 ?
H(1WO) -.2700 -.3672 -1.3782 ?
H(1W') -.2692 -.3417 -1.3094 ?
H(2WO) -.5926 -.6341 -1.5246 ?
H(2W') -.4950 -.6874 -1.4756 ?
H(3WO) -1.0027 -.1332 -1.4200 ?
H(3W') -1.0094 -.1894 -1.3831 ?
H(4WO) -.9920 .1825 -1.3866 ?

loop_
_geom_angle_atom_site_label_1
_geom_angle_atom_site_label_2
_geom_angle_atom_site_label_3
_geom_angle
_geom_angle_publ_flag
O(6) Mo(1) N(1) 74.4(2) yes
O(5) Mo(1) N(1) 69.8(2) yes
Mo(1) O(5) C(1) 122.2(4) yes
O(3) Mo(1) O(6) 94.1(3) yes
O(3) Mo(1) O(5) 91.5(2) yes
Mo(1) N(1) C(5) 117.5(3) yes
Mo(1) N(1) C(3) 106.3(4) yes
O(1) Mo(1) O(3) 109.6(2) yes
Mo(2) N(2) C(9) 106.9(3) yes
Mo(2) N(2) C(6) 119.0(3) yes
O(5) C(1) O(9) 123.0(7) yes
N(1) C(2) C(1) 109.0(5) yes
O(10) C(4) C(3) 119.0(6) yes
O(8) Mo(2) N(2) 74.7(2) yes
O(7) Mo(2) N(2) 70.7(2) yes
N(2) C(6) C(5) 117.6(4) yes
O(4) Mo(2) O(8) 92.1(2) yes
O(4) Mo(2) O(7) 92.0(2) yes
O(7) C(8) O(12) 124.8(6) yes
O(11) C(10) C(9) 120.5(6) yes
O(8) C(10) C(9) 116.3(5) yes
O(1) Mo(2) O(4) 109.1(2) yes
Mo(1) O(1) Mo(2) 82.9(2) yes
Mo(1) O(2) Mo(2) 82.50(10) yes
Mo(1) O(6) C(4) 122.6(5) yes
Mo(2) O(7) C(8) 123.3(3) yes
Mo(2) O(8) C(10) 124.5(4) yes
O(2) Mo(1) O(3) 109.4(2) yes
Mo(1) N(1) C(2) 104.7(3) yes
O(1) Mo(1) O(2) 92.3(2) yes
Mo(2) N(2) C(7) 106.1(3) yes
O(9) C(1) C(2) 120.1(6) yes
O(5) C(1) C(2) 116.0(6) yes
N(1) C(3) C(4) 113.9(5) yes
O(6) C(4) C(3) 119.0(6) yes
O(6) C(4) O(10) 122.0(7) yes
N(1) C(5) C(6) 118.3(5) yes
N(2) C(7) C(8) 109.5(4) yes
O(12) C(8) C(7) 119.9(5) yes
O(7) C(8) C(7) 115.3(5) yes
N(2) C(9) C(10) 113.7(4) yes
O(2) Mo(2) O(4) 109.6(2) yes
O(8) C(10) O(11) 123.2(6) yes
O(1) Mo(2) O(2) 92.4(2) yes

loop_
_geom_bond_atom_site_label_1
_geom_bond_atom_site_label_2
_geom_bond_distance
_geom_bond_publ_flag
Mo(1) Mo(2) 2.5540(10) yes
Mo(1) O(1) 1.926(4) yes
Mo(1) O(2) 1.941(4) yes
Mo(1) O(3) 1.691(5) yes
Mo(1) O(5) 2.113(5) yes
Mo(1) O(6) 2.101(6) yes
Mo(1) N(1) 2.419(5) yes
Mo(2) O(1) 1.932(4) yes
Mo(2) O(2) 1.934(4) yes
Mo(2) O(4) 1.696(4) yes
Mo(2) O(7) 2.113(4) yes
Mo(2) O(8) 2.098(5) yes
Mo(2) N(2) 2.397(4) yes
O(5) C(1) 1.277(9) yes
O(6) C(4) 1.277(8) yes
O(7) C(8) 1.302(7) yes
O(8) C(10) 1.279(7) yes
O(9) C(1) 1.203(9) yes
O(9) Na(2) 2.344(9) yes
O(10) C(4) 1.252(9) yes
O(11) C(10) 1.195(8) yes
O(11) Na(1) 2.357(7) yes
O(12) C(8) 1.218(8) yes
N(1) C(2) 1.488(8) yes
N(1) C(3) 1.474(8) yes
N(1) C(5) 1.485(7) yes
N(2) C(6) 1.502(6) yes
N(2) C(7) 1.483(7) yes
N(2) C(9) 1.487(7) yes
C(1) C(2) 1.522(8) yes
C(3) C(4) 1.500(10) yes
C(5) C(6) 1.542(8) yes
C(7) C(8) 1.515(8) yes
C(9) C(10) 1.534(8) yes
Na(1) O(1W) 2.554(8) yes
Na(1) O(2W) 2.580(10) yes
Na(2) O(3W) 2.458(9) yes
Na(2) O(4W) 2.455(9) yes
C(3) H(3A) 1.00(7) no
C(3) H(3B) 1.00(7) no
C(5) H(5A) 1.00(7) no
C(5) H(5B) 1.00(6) no
C(6) H(6A) 1.00(6) no
C(6) H(6B) 1.00(7) no
C(7) H(7A) 1.00(6) no
C(7) H(7B) 1.00(6) no
C(9) H(9A) 1.00(7) no
C(9) H(9B) 1.00(6) no
